data_2214156
loop_
_publ_author_name
'Ghadermazi, Mohammad'
'Aghabozorg, Hossein'
'Sheshmani, Shabnam'

_publ_section_title
;
 Hemi(piperazinediium) hexaaquaaluminium(III) bis(sulfate)
 tetrahydrate: a redetermination at 100 K
;
_journal_coeditor_code DN2188
_journal_issue 7
_journal_name_full 'Acta Crystallographica Section E'
_journal_page_first m1919
_journal_page_last m1919
_journal_paper_doi 10.1107/S1600536807028152
_journal_volume 63
_journal_year 2007
_chemical_formula_iupac 'C4 H12 N2 [Al (H2 O)6]2 (S O4)4 , 8H2 O'
_chemical_formula_moiety 'C4 H12 N2 2+ , 2(Al H12 O6 3+) , 4(S O4 2-) , 8(H2 O)'
_chemical_formula_sum 'C4 H52 Al2 N2 O36 S4'
_chemical_formula_weight 886.68
_chemical_name_systematic
;
Hemi(piperazinediium) hexaaquaaluminium(III) bis(sulfate) tetrahydrate
;
_space_group_IT_number 14
_symmetry_cell_setting monoclinic
_symmetry_space_group_name_Hall '-P 2yn'
_symmetry_space_group_name_H-M 'P 1 21/n 1'
_atom_sites_solution_hydrogens geom
_atom_sites_solution_primary direct
_atom_sites_solution_secondary difmap
_audit_creation_method SHELXL97
_cell_angle_alpha 90.00
_cell_angle_beta 90.1640(10)
_cell_angle_gamma 90.00
_cell_formula_units_Z 2
_cell_length_a 6.5438(3)
_cell_length_b 11.9938(5)
_cell_length_c 21.4916(9)
_cell_measurement_reflns_used 9176
_cell_measurement_temperature 100(2)
_cell_measurement_theta_max 33.54
_cell_measurement_theta_min 3.11
_cell_volume 1686.76(13)
_computing_cell_refinement APEX2
_computing_data_collection 'APEX2 (Bruker, 2005)'
_computing_data_reduction APEX2
_computing_molecular_graphics 'ORTEP-3 for Windows (Farrugia, 1997)'
_computing_publication_material SHELXTL
_computing_structure_refinement SHELXTL
_computing_structure_solution 'SHELXTL (Sheldrick, 1998)'
_diffrn_ambient_temperature 100(2)
_diffrn_measured_fraction_theta_full 0.985
_diffrn_measured_fraction_theta_max 0.985
_diffrn_measurement_device_type 'Bruker APEXII CCD area-detector'
_diffrn_measurement_method \w
_diffrn_radiation_monochromator graphite
_diffrn_radiation_source 'fine-focus sealed tube'
_diffrn_radiation_type MoK\a
_diffrn_radiation_wavelength 0.71073
_diffrn_reflns_av_R_equivalents 0.0174
_diffrn_reflns_av_sigmaI/netI 0.0125
_diffrn_reflns_limit_h_max 9
_diffrn_reflns_limit_h_min -9
_diffrn_reflns_limit_k_max 16
_diffrn_reflns_limit_k_min -16
_diffrn_reflns_limit_l_max 30
_diffrn_reflns_limit_l_min -30
_diffrn_reflns_number 21192
_diffrn_reflns_theta_full 30.00
_diffrn_reflns_theta_max 30.00
_diffrn_reflns_theta_min 1.90
_exptl_absorpt_coefficient_mu 0.459
_exptl_absorpt_correction_type none
_exptl_crystal_colour colourless
_exptl_crystal_density_diffrn 1.746
_exptl_crystal_density_method 'not measured'
_exptl_crystal_description needle
_exptl_crystal_F_000 936
_exptl_crystal_size_max 0.55
_exptl_crystal_size_mid 0.50
_exptl_crystal_size_min 0.45
_refine_diff_density_max 0.447
_refine_diff_density_min -0.428
_refine_ls_extinction_method none
_refine_ls_goodness_of_fit_ref 1.117
_refine_ls_hydrogen_treatment constr
_refine_ls_matrix_type full
_refine_ls_number_parameters 217
_refine_ls_number_reflns 4847
_refine_ls_number_restraints 0
_refine_ls_restrained_S_all 1.117
_refine_ls_R_factor_all 0.0250
_refine_ls_R_factor_gt 0.0237
_refine_ls_shift/su_max 0.002
_refine_ls_shift/su_mean 0.000
_refine_ls_structure_factor_coef Fsqd
_refine_ls_weighting_details 'calc w = 1/[\s^2^(Fo^2^)+(0.0314P)^2^+0.8179P] where P=(Fo^2^+2Fc^2^)/3'
_refine_ls_weighting_scheme calc
_refine_ls_wR_factor_gt 0.0637
_refine_ls_wR_factor_ref 0.0645
_reflns_number_gt 4639
_reflns_number_total 4847
_reflns_threshold_expression I>2\s(I)
_cod_data_source_file dn2188.cif
_cod_data_source_block I
_cod_depositor_comments
;

2019-10-14
Z value and formula fixed to values more according to usual
chemical conventions.                 miguel
;
_cod_original_formula_sum 'C2 H26 Al N O18 S2'
_cod_original_formula_weight 443.34
_cod_original_formula_moiety '0.5C4 H12 N2 2+ , Al H12 O6 3+ , 2S O4 2- , 4H2 O'
_cod_original_formula_iupac '(C4 H12 N2)0.5 [Al (H2 O)6] (S O4)2 , 4H2 O'
_cod_original_formula_units_Z 4
_cod_original_sg_symbol_H-M 'P 21/n'
_cod_database_code 2214156
_cod_database_fobs_code 2214156

loop_
_symmetry_equiv_pos_as_xyz
'x, y, z'
'-x+1/2, y+1/2, -z+1/2'
'-x, -y, -z'
'x-1/2, -y-1/2, z-1/2'

loop_
_atom_site_type_symbol
_atom_site_label
_atom_site_fract_x
_atom_site_fract_y
_atom_site_fract_z
_atom_site_U_iso_or_equiv
_atom_site_adp_type
_atom_site_calc_flag
_atom_site_refinement_flags
_atom_site_occupancy
Al Al1 0.46318(4) 0.06332(2) 0.367174(13) 0.00638(6) Uani d . 1
S S1 -0.04729(3) -0.026950(19) 0.191802(10) 0.00698(6) Uani d . 1
S S2 -0.03384(3) 0.191544(19) 0.543172(10) 0.00664(6) Uani d . 1
O O11 0.15644(11) 0.00561(7) 0.21597(3) 0.01263(14) Uani d . 1
O O12 -0.16492(11) -0.08210(6) 0.24163(3) 0.01111(13) Uani d . 1
O O13 -0.15781(11) 0.07318(6) 0.16977(3) 0.01059(13) Uani d . 1
O O14 -0.02011(11) -0.10239(6) 0.13764(3) 0.01058(13) Uani d . 1
O O21 0.03790(11) 0.10582(6) 0.58850(3) 0.01070(13) Uani d . 1
O O22 -0.23346(11) 0.15446(6) 0.51731(3) 0.01083(13) Uani d . 1
O O23 -0.06166(12) 0.29846(6) 0.57654(3) 0.01124(14) Uani d . 1
O O24 0.11598(12) 0.20524(6) 0.49313(4) 0.01263(14) Uani d . 1
O O91 0.70177(11) 0.13100(6) 0.39764(3) 0.00987(13) Uani d . 1
H H11 0.7381 0.1366 0.4396 0.015 Uiso d R 1
H H12 0.7911 0.1736 0.3719 0.015 Uiso d R 1
O O92 0.58088(11) -0.07843(6) 0.37551(3) 0.00921(13) Uani d . 1
H H21 0.5367 -0.1358 0.3490 0.014 Uiso d R 1
H H22 0.7117 -0.0898 0.3904 0.014 Uiso d R 1
O O93 0.34321(11) 0.20329(6) 0.35718(3) 0.00985(13) Uani d . 1
H H31 0.4107 0.2713 0.3579 0.015 Uiso d R 1
H H32 0.2067 0.2122 0.3475 0.015 Uiso d R 1
O O94 0.22216(11) -0.00281(6) 0.33634(3) 0.00985(13) Uani d . 1
H H41 0.1923 -0.0035 0.2948 0.015 Uiso d R 1
H H42 0.1263 -0.0395 0.3618 0.015 Uiso d R 1
O O95 0.56726(11) 0.07184(6) 0.28547(3) 0.00972(13) Uani d . 1
H H51 0.5402 0.1244 0.2538 0.015 Uiso d R 1
H H52 0.6632 0.0199 0.2693 0.015 Uiso d R 1
O O96 0.36145(11) 0.05062(6) 0.44869(3) 0.00899(13) Uani d . 1
H H61 0.2661 0.1014 0.4637 0.013 Uiso d R 1
H H62 0.3291 -0.0208 0.4604 0.013 Uiso d R 1
C C1 0.21352(15) -0.03328(9) -0.00316(5) 0.01139(17) Uani d . 1
H H1A 0.3297 -0.0764 0.0140 0.014 Uiso calc R 1
H H1B 0.2622 0.0082 -0.0401 0.014 Uiso calc R 1
N N2 0.13773(13) 0.04702(7) 0.04474(4) 0.01019(15) Uani d . 1
H H21N 0.2469 0.0966 0.0571 0.012 Uiso d R 1
H H22N 0.0929 0.0036 0.0808 0.012 Uiso d R 1
C C3 0.04290(15) -0.11226(8) -0.02208(5) 0.01135(17) Uani d . 1
H H3A 0.0914 -0.1625 -0.0555 0.014 Uiso calc R 1
H H3B 0.0028 -0.1586 0.0140 0.014 Uiso calc R 1
O O97 0.46083(11) 0.23332(6) 0.20641(3) 0.01154(14) Uani d . 1
H H71 0.5473 0.2917 0.2201 0.017 Uiso d R 1
H H72 0.4663 0.2247 0.1630 0.017 Uiso d R 1
O O98 0.46950(11) -0.03204(6) 0.13234(3) 0.01213(14) Uani d . 1
H H81 0.3761 -0.0178 0.1645 0.018 Uiso d R 1
H H82 0.5871 0.0082 0.1394 0.018 Uiso d R 1
O O99 -0.03940(11) 0.25482(6) 0.33251(3) 0.01119(13) Uani d . 1
H H91 -0.0342 0.3254 0.3500 0.017 Uiso d R 1
H H92 -0.0442 0.2657 0.2883 0.017 Uiso d R 1
O O910 0.02956(12) 0.26417(6) 0.20367(4) 0.01238(14) Uani d . 1
H H101 0.1734 0.2544 0.2030 0.019 Uiso d R 1
H H102 -0.0246 0.1950 0.1915 0.019 Uiso d R 1

loop_
_atom_site_aniso_label
_atom_site_aniso_U_11
_atom_site_aniso_U_22
_atom_site_aniso_U_33
_atom_site_aniso_U_12
_atom_site_aniso_U_13
_atom_site_aniso_U_23
Al1 0.00647(12) 0.00660(13) 0.00607(12) -0.00009(9) 0.00003(9) 0.00003(9)
S1 0.00685(10) 0.00767(10) 0.00641(10) 0.00039(7) 0.00017(7) 0.00016(7)
S2 0.00686(10) 0.00652(10) 0.00655(10) 0.00020(7) 0.00028(7) 0.00008(7)
O11 0.0081(3) 0.0195(4) 0.0103(3) -0.0020(3) -0.0016(2) -0.0005(3)
O12 0.0118(3) 0.0117(3) 0.0099(3) 0.0006(3) 0.0035(2) 0.0028(2)
O13 0.0119(3) 0.0073(3) 0.0126(3) 0.0018(2) -0.0009(2) 0.0012(2)
O14 0.0139(3) 0.0095(3) 0.0083(3) 0.0017(3) 0.0005(2) -0.0017(2)
O21 0.0089(3) 0.0105(3) 0.0127(3) 0.0008(2) -0.0013(2) 0.0045(2)
O22 0.0099(3) 0.0129(3) 0.0097(3) -0.0026(3) -0.0030(2) 0.0013(3)
O23 0.0142(3) 0.0085(3) 0.0110(3) 0.0025(3) -0.0014(3) -0.0031(2)
O24 0.0135(3) 0.0111(3) 0.0133(3) -0.0001(3) 0.0069(3) 0.0009(3)
O91 0.0095(3) 0.0125(3) 0.0076(3) -0.0034(2) -0.0011(2) 0.0007(2)
O92 0.0087(3) 0.0080(3) 0.0109(3) 0.0013(2) -0.0018(2) -0.0008(2)
O93 0.0083(3) 0.0070(3) 0.0142(3) 0.0001(2) -0.0004(2) 0.0008(2)
O94 0.0089(3) 0.0126(3) 0.0081(3) -0.0030(2) -0.0014(2) 0.0008(2)
O95 0.0110(3) 0.0110(3) 0.0071(3) 0.0025(2) 0.0016(2) 0.0014(2)
O96 0.0107(3) 0.0081(3) 0.0082(3) 0.0000(2) 0.0017(2) 0.0005(2)
C1 0.0094(4) 0.0137(4) 0.0110(4) 0.0004(3) 0.0003(3) -0.0022(3)
N2 0.0103(4) 0.0112(4) 0.0091(4) -0.0012(3) -0.0011(3) -0.0004(3)
C3 0.0122(4) 0.0102(4) 0.0117(4) 0.0008(3) -0.0021(3) -0.0008(3)
O97 0.0146(3) 0.0111(3) 0.0089(3) -0.0003(3) -0.0001(2) 0.0011(2)
O98 0.0106(3) 0.0126(3) 0.0131(3) -0.0005(3) 0.0006(3) 0.0000(3)
O99 0.0110(3) 0.0104(3) 0.0122(3) 0.0001(3) 0.0002(2) 0.0014(3)
O910 0.0129(3) 0.0086(3) 0.0156(3) -0.0001(3) -0.0009(3) 0.0006(3)

loop_
_atom_type_symbol
_atom_type_description
_atom_type_scat_dispersion_real
_atom_type_scat_dispersion_imag
_atom_type_scat_source
C C 0.0033 0.0016 'International Tables Vol C Tables 4.2.6.8 and 6.1.1.4'
H H 0.0000 0.0000 'International Tables Vol C Tables 4.2.6.8 and 6.1.1.4'
N N 0.0061 0.0033 'International Tables Vol C Tables 4.2.6.8 and 6.1.1.4'
O O 0.0106 0.0060 'International Tables Vol C Tables 4.2.6.8 and 6.1.1.4'
S S 0.1246 0.1234 'International Tables Vol C Tables 4.2.6.8 and 6.1.1.4'
Al Al 0.0645 0.0514 'International Tables Vol C Tables 4.2.6.8 and 6.1.1.4'

loop_
_geom_angle_atom_site_label_1
_geom_angle_atom_site_label_2
_geom_angle_atom_site_label_3
_geom_angle_site_symmetry_1
_geom_angle_site_symmetry_3
_geom_angle
O93 Al1 O92 . . 178.68(4)
O93 Al1 O91 . . 90.02(3)
O92 Al1 O91 . . 91.02(3)
O93 Al1 O96 . . 91.73(3)
O92 Al1 O96 . . 89.08(3)
O91 Al1 O96 . . 90.36(3)
O93 Al1 O94 . . 89.24(3)
O92 Al1 O94 . . 89.72(3)
O91 Al1 O94 . . 179.26(4)
O96 Al1 O94 . . 89.73(3)
O93 Al1 O95 . . 89.83(3)
O92 Al1 O95 . . 89.36(3)
O91 Al1 O95 . . 89.95(3)
O96 Al1 O95 . . 178.41(4)
O94 Al1 O95 . . 89.97(3)
O12 S1 O13 . . 109.90(4)
O12 S1 O11 . . 109.52(4)
O13 S1 O11 . . 109.68(5)
O12 S1 O14 . . 111.05(4)
O13 S1 O14 . . 107.65(4)
O11 S1 O14 . . 109.00(4)
O24 S2 O23 . . 109.97(5)
O24 S2 O22 . . 110.36(4)
O23 S2 O22 . . 109.34(4)
O24 S2 O21 . . 110.27(4)
O23 S2 O21 . . 108.64(4)
O22 S2 O21 . . 108.22(4)
Al1 O91 H11 . . 125.3
Al1 O91 H12 . . 122.7
H11 O91 H12 . . 111.5
Al1 O92 H21 . . 118.7
Al1 O92 H22 . . 123.2
H21 O92 H22 . . 112.7
Al1 O93 H31 . . 126.1
Al1 O93 H32 . . 122.5
H31 O93 H32 . . 111.3
Al1 O94 H41 . . 121.6
Al1 O94 H42 . . 123.3
H41 O94 H42 . . 115.0
Al1 O95 H51 . . 129.7
Al1 O95 H52 . . 123.0
H51 O95 H52 . . 107.3
Al1 O96 H61 . . 120.6
Al1 O96 H62 . . 114.4
H61 O96 H62 . . 111.1
N2 C1 C3 . . 109.93(8)
N2 C1 H1A . . 109.7
C3 C1 H1A . . 109.7
N2 C1 H1B . . 109.7
C3 C1 H1B . . 109.7
H1A C1 H1B . . 108.2
C1 N2 C3 . 3 112.06(7)
C1 N2 H21N . . 109.9
C3 N2 H21N 3 . 110.5
C1 N2 H22N . . 107.7
C3 N2 H22N 3 . 107.3
H21N N2 H22N . . 109.3
N2 C3 C1 3 . 109.88(8)
N2 C3 H3A 3 . 109.7
C1 C3 H3A . . 109.7
N2 C3 H3B 3 . 109.7
C1 C3 H3B . . 109.7
H3A C3 H3B . . 108.2
H71 O97 H72 . . 111.4
H81 O98 H82 . . 109.1
H91 O99 H92 . . 106.2
H101 O910 H102 . . 105.1

loop_
_geom_bond_atom_site_label_1
_geom_bond_atom_site_label_2
_geom_bond_site_symmetry_2
_geom_bond_distance
Al1 O93 . 1.8654(8)
Al1 O92 . 1.8748(8)
Al1 O91 . 1.8760(8)
Al1 O96 . 1.8820(8)
Al1 O94 . 1.8841(8)
Al1 O95 . 1.8880(8)
S1 O12 . 1.4770(7)
S1 O13 . 1.4791(7)
S1 O11 . 1.4818(7)
S1 O14 . 1.4854(7)
S2 O24 . 1.4666(7)
S2 O23 . 1.4808(7)
S2 O22 . 1.4862(7)
S2 O21 . 1.4913(7)
O91 H11 . 0.9343
O91 H12 . 0.9543
O92 H21 . 0.9386
O92 H22 . 0.9229
O93 H31 . 0.9273
O93 H32 . 0.9227
O94 H41 . 0.9126
O94 H42 . 0.9433
O95 H51 . 0.9440
O95 H52 . 0.9504
O96 H61 . 0.9304
O96 H62 . 0.9177
C1 N2 . 1.4954(13)
C1 C3 . 1.5187(14)
C1 H1A . 0.9900
C1 H1B . 0.9900
N2 C3 3 1.4977(13)
N2 H21N . 0.9666
N2 H22N . 0.9802
C3 N2 3 1.4977(13)
C3 H3A . 0.9900
C3 H3B . 0.9900
O97 H71 . 0.9466
O97 H72 . 0.9395
O98 H81 . 0.9403
O98 H82 . 0.9208
O99 H91 . 0.9268
O99 H92 . 0.9595
O910 H101 . 0.9484
O910 H102 . 0.9390

loop_
_geom_hbond_atom_site_label_D
_geom_hbond_atom_site_label_H
_geom_hbond_atom_site_label_A
_geom_hbond_site_symmetry_A
_geom_hbond_distance_DH
_geom_hbond_distance_HA
_geom_hbond_distance_DA
_geom_hbond_angle_DHA
O91 H11 O22 1_655 0.93 1.69 2.6205(10) 171.1
O91 H12 O99 1_655 0.95 1.70 2.6546(10) 174.4
O92 H21 O910 2_545 0.94 1.70 2.6411(10) 175.2
O92 H22 O21 3_656 0.92 1.71 2.6302(10) 174.6
O93 H31 O14 2 0.93 1.68 2.6046(10) 176.1
O93 H32 O99 . 0.92 1.72 2.6313(10) 169.2
O94 H41 O11 . 0.91 1.71 2.6232(10) 173.9
O94 H42 O21 3_556 0.94 1.71 2.6547(10) 176.7
O95 H51 O97 . 0.94 1.74 2.6677(10) 168.9
O95 H52 O12 1_655 0.95 1.77 2.7161(10) 177.0
O96 H61 O24 . 0.93 1.71 2.6345(10) 173.0
O96 H62 O22 3_556 0.92 1.79 2.6997(10) 172.8
N2 H21N O23 4_665 0.97 1.82 2.7864(11) 174.1
N2 H22N O14 . 0.98 1.91 2.8769(11) 167.3
O97 H71 O12 2 0.95 1.89 2.8149(10) 166.4
O97 H72 O23 4_665 0.94 1.89 2.8203(10) 171.9
O98 H81 O11 . 0.94 1.84 2.7663(10) 169.1
O98 H82 O13 1_655 0.92 1.95 2.8594(11) 167.9
O99 H91 O98 2 0.93 1.80 2.7042(11) 163.9
O99 H92 O910 . 0.96 1.88 2.8091(11) 161.3
O910 H101 O97 . 0.95 1.90 2.8468(11) 176.8
O910 H102 O13 . 0.94 1.76 2.6974(10) 172.6
